data_4346011
loop_
_publ_author_name
'F. Albert Cotton'
'Zhong Li'
'Chun Y. Liu'
'Carlos A. Murillo'
'Qinliang Zhao'

_publ_section_title
;
 Transition from a Nonbonding to a Bonding Interaction in a Tetranuclear
 [Mo2]2(mu-OR)4 Cluster
;
_journal_name_full 'Inorganic Chemistry'
_journal_page_first 6387
_journal_page_last 6395
_journal_paper_doi 10.1021/ic060604p
_journal_volume 45
_journal_year 2006
_chemical_formula_moiety 'C68 H80 Mo4 N8 O12, 2(C H2 Cl2)'
_chemical_formula_sum 'C70 H84 Cl4 Mo4 N8 O12'
_chemical_formula_weight 1755.01
_chemical_name_common '[Mo2(C15H15N2O2)2]2(OCH2CH3)4, 2CH2Cl2)'
_space_group_IT_number 2
_space_group_name_Hall '-P 1'
_space_group_name_H-M_alt 'P -1'
_symmetry_cell_setting triclinic
_symmetry_space_group_name_H-M 'P -1'
_atom_sites_solution_hydrogens geom
_atom_sites_solution_primary direct
_atom_sites_solution_secondary difmap
_cell_angle_alpha 104.812(2)
_cell_angle_beta 106.064(2)
_cell_angle_gamma 108.693(2)
_cell_formula_units_Z 1
_cell_length_a 10.4659(12)
_cell_length_b 14.7445(17)
_cell_length_c 14.9192(17)
_cell_measurement_temperature 213(2)
_cell_volume 1939.9(4)
_computing_cell_refinement SAINT
_computing_data_collection SMART
_computing_data_reduction SAINT
_computing_molecular_graphics XP
_computing_publication_material XCIF
_computing_structure_refinement 'SHELXL-97 (Sheldrick, 1997)'
_computing_structure_solution 'SHELXS-97 (Sheldrick, 1990)'
_diffrn_ambient_temperature 213(2)
_diffrn_measured_fraction_theta_full 0.953
_diffrn_measured_fraction_theta_max 0.953
_diffrn_measurement_device_type 'BRUKER SMART 1000'
_diffrn_measurement_method \w-scans
_diffrn_radiation_monochromator graphite
_diffrn_radiation_source 'normal-focus sealed tube'
_diffrn_radiation_type MoK\a
_diffrn_radiation_wavelength 0.71073
_diffrn_reflns_av_R_equivalents 0.0137
_diffrn_reflns_av_sigmaI/netI 0.0248
_diffrn_reflns_limit_h_max 13
_diffrn_reflns_limit_h_min -13
_diffrn_reflns_limit_k_max 18
_diffrn_reflns_limit_k_min -18
_diffrn_reflns_limit_l_max 12
_diffrn_reflns_limit_l_min -19
_diffrn_reflns_number 13216
_diffrn_reflns_theta_full 27.54
_diffrn_reflns_theta_max 27.54
_diffrn_reflns_theta_min 2.12
_diffrn_standards_number 'none, area detector'
_exptl_absorpt_coefficient_mu 0.831
_exptl_absorpt_correction_T_max 0.9365
_exptl_absorpt_correction_T_min 0.8515
_exptl_absorpt_correction_type multi-scan
_exptl_crystal_colour red
_exptl_crystal_density_diffrn 1.502
_exptl_crystal_density_method 'not measured'
_exptl_crystal_description plate
_exptl_crystal_F_000 892
_exptl_crystal_size_max 0.20
_exptl_crystal_size_mid 0.16
_exptl_crystal_size_min 0.08
_refine_diff_density_max 1.215
_refine_diff_density_min -0.851
_refine_diff_density_rms 0.096
_refine_ls_extinction_method none
_refine_ls_goodness_of_fit_ref 1.053
_refine_ls_hydrogen_treatment mixed
_refine_ls_matrix_type full
_refine_ls_number_parameters 474
_refine_ls_number_reflns 8543
_refine_ls_number_restraints 46
_refine_ls_restrained_S_all 1.164
_refine_ls_R_factor_all 0.0426
_refine_ls_R_factor_gt 0.0361
_refine_ls_shift/su_max 0.006
_refine_ls_shift/su_mean 0.000
_refine_ls_structure_factor_coef Fsqd
_refine_ls_weighting_details 'calc w=1/[\s^2^(Fo^2^)+(0.0646P)^2^+2.1256P] where P=(Fo^2^+2Fc^2^)/3'
_refine_ls_weighting_scheme calc
_refine_ls_wR_factor_gt 0.1052
_refine_ls_wR_factor_ref 0.1120
_reflns_number_gt 7381
_reflns_number_total 8543
_reflns_threshold_expression >2sigma(I)
_cod_data_source_file ic060604psi20060411_123409.cif
_cod_data_source_block xl-4
_cod_database_code 4346011

loop_
_symmetry_equiv_pos_as_xyz
'x, y, z'
'-x, -y, -z'

loop_
_atom_site_label
_atom_site_type_symbol
_atom_site_fract_x
_atom_site_fract_y
_atom_site_fract_z
_atom_site_U_iso_or_equiv
_atom_site_adp_type
_atom_site_occupancy
_atom_site_symmetry_multiplicity
_atom_site_calc_flag
_atom_site_refinement_flags
_atom_site_disorder_assembly
_atom_site_disorder_group
Mo1 Mo 2.09968(3) 0.986152(19) 0.62290(2) 0.02500(9) Uani 1 1 d . C .
Mo2 Mo 2.02957(3) 1.106652(19) 0.62122(2) 0.02500(9) Uani 1 1 d . . .
N1 N 2.3071(3) 1.0919(2) 0.7373(2) 0.0292(6) Uani 1 1 d . . .
N2 N 2.2345(3) 1.2222(2) 0.7336(2) 0.0303(6) Uani 1 1 d . . .
N3 N 2.0101(3) 0.9537(2) 0.7289(2) 0.0300(6) Uani 1 1 d . . .
N4 N 1.9410(3) 1.0859(2) 0.7293(2) 0.0286(5) Uani 1 1 d . . .
O11 O 2.7198(3) 0.9498(2) 0.8958(2) 0.0415(6) Uani 1 1 d . . .
O14 O 1.7057(3) 1.3492(2) 0.8847(2) 0.0424(6) Uani 1 1 d . . .
O1 O 1.9337(3) 0.85202(17) 0.49875(18) 0.0317(5) Uani 1 1 d D . .
O2 O 2.1794(2) 0.97153(17) 0.50416(17) 0.0298(5) Uani 1 1 d D . .
C10 C 2.3373(4) 1.1920(3) 0.7721(3) 0.0321(7) Uani 1 1 d . . .
H10A H 2.4288 1.2404 0.8227 0.039 Uiso 1 1 calc R . .
C11 C 2.4142(3) 1.0595(2) 0.7830(3) 0.0282(6) Uani 1 1 d . . .
C12 C 2.4371(4) 0.9827(3) 0.7208(3) 0.0351(7) Uani 1 1 d . . .
H12A H 2.3828 0.9542 0.6508 0.042 Uiso 1 1 calc R . .
C13 C 2.5391(4) 0.9485(3) 0.7619(3) 0.0380(8) Uani 1 1 d . . .
H13A H 2.5537 0.8970 0.7194 0.046 Uiso 1 1 calc R . .
C14 C 2.6197(4) 0.9889(3) 0.8642(3) 0.0324(7) Uani 1 1 d . . .
C15 C 2.5958(4) 1.0631(3) 0.9272(3) 0.0374(7) Uani 1 1 d . . .
H15A H 2.6488 1.0901 0.9973 0.045 Uiso 1 1 calc R . .
C16 C 2.4927(4) 1.0973(3) 0.8859(3) 0.0346(7) Uani 1 1 d . . .
H16A H 2.4761 1.1471 0.9289 0.042 Uiso 1 1 calc R . .
C17 C 2.8065(5) 0.9909(4) 1.0009(3) 0.0527(10) Uani 1 1 d . . .
H17A H 2.8723 0.9578 1.0140 0.079 Uiso 1 1 calc R . .
H17B H 2.7430 0.9782 1.0372 0.079 Uiso 1 1 calc R . .
H17C H 2.8633 1.0648 1.0233 0.079 Uiso 1 1 calc R . .
C21 C 2.2740(4) 1.3304(2) 0.7601(3) 0.0302(7) Uani 1 1 d . A .
C22 C 2.1654(4) 1.3663(3) 0.7583(3) 0.0367(8) Uani 1 1 d . . .
H22A H 2.0701 1.3196 0.7445 0.044 Uiso 1 1 calc R . .
C23 C 2.1956(4) 1.4692(3) 0.7767(3) 0.0408(8) Uani 1 1 d . A .
H23A H 2.1203 1.4914 0.7736 0.049 Uiso 1 1 calc R . .
C24 C 2.3352(4) 1.5396(3) 0.7995(3) 0.0397(8) Uani 1 1 d D . .
C25 C 2.4455(4) 1.5066(3) 0.8036(4) 0.0471(10) Uani 1 1 d . A .
H25A H 2.5416 1.5544 0.8210 0.057 Uiso 1 1 calc R . .
C26 C 2.4134(4) 1.4018(3) 0.7819(3) 0.0426(9) Uani 1 1 d . . .
H26A H 2.4880 1.3794 0.7822 0.051 Uiso 1 1 calc R A .
O12A O 2.342(6) 1.635(3) 0.804(8) 0.063(16) Uani 0.28(12) 1 d PD A 1
C27A C 2.487(5) 1.708(3) 0.831(6) 0.068(13) Uani 0.28(12) 1 d PD A 1
H27A H 2.4859 1.7726 0.8269 0.103 Uiso 0.28(12) 1 calc PR A 1
H27B H 2.5277 1.6810 0.7846 0.103 Uiso 0.28(12) 1 calc PR A 1
H27C H 2.5471 1.7205 0.8988 0.103 Uiso 0.28(12) 1 calc PR A 1
O12B O 2.358(2) 1.6420(10) 0.822(3) 0.049(3) Uani 0.72(12) 1 d PD A 2
C27B C 2.500(2) 1.7209(16) 0.852(2) 0.074(5) Uani 0.72(12) 1 d PD A 2
H27D H 2.4974 1.7880 0.8703 0.110 Uiso 0.72(12) 1 calc PR A 2
H27E H 2.5316 1.7102 0.7958 0.110 Uiso 0.72(12) 1 calc PR A 2
H27F H 2.5690 1.7181 0.9087 0.110 Uiso 0.72(12) 1 calc PR A 2
C30 C 1.9471(4) 1.0124(3) 0.7635(3) 0.0311(7) Uani 1 1 d . C .
H30A H 1.9078 1.0018 0.8114 0.037 Uiso 1 1 calc R . .
C31 C 1.9963(4) 0.8651(2) 0.7541(2) 0.0297(6) Uani 1 1 d . B .
C32 C 2.1096(4) 0.8325(3) 0.7638(3) 0.0355(7) Uani 1 1 d . . .
H32A H 2.1947 0.8712 0.7570 0.043 Uiso 1 1 calc R . .
C33 C 2.0981(4) 0.7438(3) 0.7834(3) 0.0398(8) Uani 1 1 d . B .
H33A H 2.1747 0.7226 0.7890 0.048 Uiso 1 1 calc R . .
C34 C 1.9748(4) 0.6866(3) 0.7948(3) 0.0392(8) Uani 1 1 d . . .
C35 C 1.8622(4) 0.7183(3) 0.7870(3) 0.0438(9) Uani 1 1 d . B .
H35 H 1.7788 0.6803 0.7960 0.053 Uiso 1 1 calc R . .
C36 C 1.8731(4) 0.8068(3) 0.7657(3) 0.0378(8) Uani 1 1 d . . .
H36A H 1.7956 0.8271 0.7591 0.045 Uiso 1 1 calc R B .
O13 O 1.9732(3) 0.5995(2) 0.8135(3) 0.0540(8) Uani 1 1 d . B 1
C37 C 1.8439(6) 0.5336(4) 0.8175(5) 0.0745(16) Uani 1 1 d . B 1
H37A H 1.8596 0.4779 0.8349 0.112 Uiso 1 1 calc R B 1
H37B H 1.7636 0.5049 0.7523 0.112 Uiso 1 1 calc R B 1
H37C H 1.8201 0.5730 0.8681 0.112 Uiso 1 1 calc R B 1
C41 C 1.8853(4) 1.1541(2) 0.7736(3) 0.0285(6) Uani 1 1 d . C 1
C42 C 1.9284(4) 1.1996(3) 0.8766(3) 0.0360(7) Uani 1 1 d . C 1
H42A H 1.9969 1.1855 0.9199 0.043 Uiso 1 1 calc R C 1
C43 C 1.8722(4) 1.2659(3) 0.9174(3) 0.0394(8) Uani 1 1 d . C 1
H43A H 1.9026 1.2963 0.9876 0.047 Uiso 1 1 calc R C 1
C44 C 1.7710(4) 1.2870(3) 0.8535(3) 0.0337(7) Uani 1 1 d . C 1
C45 C 1.7294(4) 1.2437(3) 0.7509(3) 0.0392(8) Uani 1 1 d . C 1
H45A H 1.6622 1.2588 0.7076 0.047 Uiso 1 1 calc R C 1
C46 C 1.7863(4) 1.1777(3) 0.7110(3) 0.0369(7) Uani 1 1 d . C 1
H46A H 1.7576 1.1488 0.6409 0.044 Uiso 1 1 calc R C 1
C47 C 1.7513(6) 1.4015(4) 0.9895(4) 0.0608(12) Uani 1 1 d . C 1
H47A H 1.6970 1.4426 1.0009 0.091 Uiso 1 1 calc R C 1
H47B H 1.8553 1.4464 1.0185 0.091 Uiso 1 1 calc R C 1
H47C H 1.7329 1.3514 1.0210 0.091 Uiso 1 1 calc R C 1
C1A C 1.8182(17) 0.7674(13) 0.500(3) 0.0407(14) Uiso 0.30 1 d PD D 1
H1A1 H 1.8517 0.7571 0.5630 0.049 Uiso 0.30 1 calc PR D 1
H1A2 H 1.7922 0.7036 0.4440 0.049 Uiso 0.30 1 calc PR D 1
C2A C 1.6839(12) 0.7908(14) 0.4893(15) 0.075(3) Uiso 0.30 1 d PD D 1
H2A1 H 1.6067 0.7341 0.4909 0.113 Uiso 0.30 1 calc PR D 1
H2A2 H 1.6497 0.7992 0.4259 0.113 Uiso 0.30 1 calc PR D 1
H2A3 H 1.7101 0.8540 0.5445 0.113 Uiso 0.30 1 calc PR D 1
C1B C 1.7998(12) 0.7746(9) 0.4930(15) 0.0407(14) Uiso 0.40 1 d PD D 2
H1B1 H 1.7184 0.7561 0.4299 0.049 Uiso 0.40 1 calc PR D 2
H1B2 H 1.7746 0.8027 0.5492 0.049 Uiso 0.40 1 calc PR D 2
C2B C 1.8244(16) 0.6780(8) 0.4974(12) 0.075(3) Uiso 0.40 1 d PD D 2
H2B1 H 1.7350 0.6255 0.4916 0.113 Uiso 0.40 1 calc PR D 2
H2B2 H 1.9027 0.6964 0.5610 0.113 Uiso 0.40 1 calc PR D 2
H2B3 H 1.8512 0.6514 0.4423 0.113 Uiso 0.40 1 calc PR D 2
C1C C 1.8369(15) 0.7573(9) 0.4953(16) 0.0407(14) Uiso 0.30 1 d PD D 3
H1C1 H 1.7502 0.7274 0.4323 0.049 Uiso 0.30 1 calc PR D 3
H1C2 H 1.8043 0.7735 0.5505 0.049 Uiso 0.30 1 calc PR D 3
C2C C 1.889(2) 0.6749(14) 0.5015(16) 0.075(3) Uiso 0.30 1 d PD D 3
H2C1 H 1.8099 0.6142 0.4955 0.113 Uiso 0.30 1 calc PR D 3
H2C2 H 1.9703 0.7004 0.5658 0.113 Uiso 0.30 1 calc PR D 3
H2C3 H 1.9218 0.6568 0.4473 0.113 Uiso 0.30 1 calc PR D 3
C3A C 2.2959(11) 1.0591(7) 0.5060(8) 0.0520(15) Uiso 0.56(2) 1 d PD D 1
H3A1 H 2.3225 1.1199 0.5652 0.062 Uiso 0.56(2) 1 calc PR D 1
H3A2 H 2.2591 1.0738 0.4460 0.062 Uiso 0.56(2) 1 calc PR D 1
C4A C 2.430(2) 1.042(2) 0.509(4) 0.54(4) Uiso 0.56(2) 1 d PD D 1
H4A1 H 2.5038 1.1037 0.5110 0.804 Uiso 0.56(2) 1 calc PR D 1
H4A2 H 2.4058 0.9837 0.4497 0.804 Uiso 0.56(2) 1 calc PR D 1
H4A3 H 2.4686 1.0288 0.5690 0.804 Uiso 0.56(2) 1 calc PR D 1
C3B C 2.3178(12) 1.0415(10) 0.5100(10) 0.0520(15) Uiso 0.44(2) 1 d PD D 2
H3B1 H 2.3044 1.0973 0.4901 0.062 Uiso 0.44(2) 1 calc PR D 2
H3B2 H 2.3494 1.0040 0.4627 0.062 Uiso 0.44(2) 1 calc PR D 2
C4B C 2.436(3) 1.088(4) 0.615(2) 0.54(4) Uiso 0.44(2) 1 d PD D 2
H4B1 H 2.5271 1.1330 0.6160 0.804 Uiso 0.44(2) 1 calc PR D 2
H4B2 H 2.4490 1.0328 0.6354 0.804 Uiso 0.44(2) 1 calc PR D 2
H4B3 H 2.4065 1.1273 0.6620 0.804 Uiso 0.44(2) 1 calc PR D 2
Cl1 Cl 2.743(4) 1.280(3) 0.512(3) 0.336(8) Uiso 0.25 1 d PD E 1
C1S C 2.821(7) 1.418(3) 0.544(3) 0.164(10) Uiso 0.25 1 d PD E 1
H1S1 H 2.9079 1.4547 0.6074 0.197 Uiso 0.25 1 calc PR E 1
H1S2 H 2.7489 1.4470 0.5489 0.197 Uiso 0.25 1 calc PR E 1
Cl2 Cl 2.865(2) 1.4209(15) 0.4361(14) 0.220(4) Uiso 0.25 1 d PD E 1
Cl1B Cl 2.890(3) 1.448(2) 0.557(2) 0.336(8) Uiso 0.30 1 d PD F 2
C1SB C 2.803(3) 1.309(2) 0.522(5) 0.164(10) Uiso 0.30 1 d PD F 2
H1S3 H 2.8176 1.2766 0.4618 0.197 Uiso 0.30 1 calc PR F 2
H1S4 H 2.8561 1.2928 0.5762 0.197 Uiso 0.30 1 calc PR F 2
Cl2B Cl 2.6109(18) 1.2471(13) 0.4960(12) 0.220(4) Uiso 0.30 1 d PD F 2
Cl1C Cl 2.529(3) 1.461(2) 0.448(2) 0.336(8) Uiso 0.25 1 d PD . 3
C1SC C 2.574(4) 1.354(3) 0.432(4) 0.164(10) Uiso 0.25 1 d PD G 3
H1S5 H 2.4925 1.2973 0.3716 0.197 Uiso 0.25 1 calc PR G 3
H1S6 H 2.5693 1.3334 0.4887 0.197 Uiso 0.25 1 calc PR G 3
Cl2C Cl 2.740(2) 1.3494(15) 0.4185(15) 0.220(4) Uiso 0.25 1 d PD G 3
Cl1D Cl 2.615(4) 1.335(3) 0.492(3) 0.336(8) Uiso 0.20 1 d PD H 4
C1SD C 2.796(5) 1.373(5) 0.582(3) 0.164(10) Uiso 0.20 1 d PD H 4
H1S7 H 2.8621 1.4459 0.6022 0.197 Uiso 0.20 1 calc PR H 4
H1S8 H 2.7977 1.3544 0.6404 0.197 Uiso 0.20 1 calc PR H 4
Cl2D Cl 2.816(3) 1.284(2) 0.485(2) 0.220(4) Uiso 0.20 1 d PD H 4

loop_
_atom_site_aniso_label
_atom_site_aniso_U_11
_atom_site_aniso_U_22
_atom_site_aniso_U_33
_atom_site_aniso_U_23
_atom_site_aniso_U_13
_atom_site_aniso_U_12
Mo1 0.02811(15) 0.02221(14) 0.02960(15) 0.01130(11) 0.01340(11) 0.01351(11)
Mo2 0.02843(15) 0.02255(14) 0.02943(15) 0.01175(11) 0.01361(11) 0.01375(11)
N1 0.0316(14) 0.0272(13) 0.0331(14) 0.0126(11) 0.0133(11) 0.0160(11)
N2 0.0340(14) 0.0228(13) 0.0343(14) 0.0104(11) 0.0119(12) 0.0140(11)
N3 0.0382(15) 0.0277(13) 0.0343(14) 0.0164(12) 0.0189(12) 0.0184(12)
N4 0.0346(14) 0.0282(13) 0.0311(14) 0.0142(11) 0.0160(12) 0.0179(11)
O11 0.0371(13) 0.0499(15) 0.0468(15) 0.0224(12) 0.0148(11) 0.0276(12)
O14 0.0453(14) 0.0409(14) 0.0511(16) 0.0138(12) 0.0253(13) 0.0276(12)
O1 0.0353(12) 0.0260(11) 0.0346(12) 0.0136(10) 0.0158(10) 0.0103(9)
O2 0.0296(11) 0.0328(12) 0.0323(12) 0.0129(10) 0.0157(10) 0.0161(9)
C10 0.0325(16) 0.0262(15) 0.0357(17) 0.0111(13) 0.0115(14) 0.0121(13)
C11 0.0271(15) 0.0248(14) 0.0356(17) 0.0144(13) 0.0132(13) 0.0113(12)
C12 0.0382(18) 0.0366(18) 0.0318(17) 0.0121(14) 0.0115(14) 0.0200(15)
C13 0.0403(19) 0.0380(18) 0.0414(19) 0.0129(16) 0.0173(16) 0.0238(16)
C14 0.0284(15) 0.0338(17) 0.0434(19) 0.0213(15) 0.0160(14) 0.0161(13)
C15 0.0397(18) 0.0397(19) 0.0345(18) 0.0154(15) 0.0126(15) 0.0193(15)
C16 0.0407(18) 0.0319(17) 0.0362(18) 0.0139(14) 0.0171(15) 0.0186(15)
C17 0.044(2) 0.072(3) 0.055(3) 0.036(2) 0.0164(19) 0.034(2)
C21 0.0318(16) 0.0246(15) 0.0329(16) 0.0100(13) 0.0104(13) 0.0130(13)
C22 0.0342(17) 0.0274(16) 0.048(2) 0.0133(15) 0.0162(16) 0.0136(14)
C23 0.0414(19) 0.0327(18) 0.056(2) 0.0167(16) 0.0214(18) 0.0236(16)
C24 0.046(2) 0.0247(16) 0.053(2) 0.0145(15) 0.0232(18) 0.0178(15)
C25 0.0349(19) 0.0293(18) 0.076(3) 0.0193(19) 0.0224(19) 0.0120(15)
C26 0.0358(18) 0.0316(18) 0.068(3) 0.0213(18) 0.0219(18) 0.0194(15)
O12A 0.055(14) 0.031(12) 0.11(4) 0.033(16) 0.028(15) 0.022(10)
C27A 0.044(13) 0.003(10) 0.14(3) 0.016(13) 0.009(17) 0.015(8)
O12B 0.050(5) 0.025(4) 0.081(8) 0.020(3) 0.033(6) 0.020(3)
C27B 0.072(9) 0.033(7) 0.108(11) 0.015(6) 0.050(8) 0.009(6)
C30 0.0373(17) 0.0317(16) 0.0328(17) 0.0160(14) 0.0184(14) 0.0178(14)
C31 0.0381(17) 0.0281(15) 0.0309(16) 0.0145(13) 0.0168(14) 0.0180(14)
C32 0.0394(18) 0.0321(17) 0.049(2) 0.0224(16) 0.0251(16) 0.0199(15)
C33 0.045(2) 0.0408(19) 0.055(2) 0.0265(18) 0.0277(18) 0.0299(17)
C34 0.051(2) 0.0330(17) 0.051(2) 0.0253(16) 0.0265(18) 0.0248(16)
C35 0.043(2) 0.040(2) 0.068(3) 0.0338(19) 0.032(2) 0.0220(17)
C36 0.0384(18) 0.0377(18) 0.054(2) 0.0248(17) 0.0248(17) 0.0237(15)
O13 0.0590(18) 0.0457(16) 0.089(2) 0.0463(16) 0.0415(17) 0.0337(14)
C37 0.072(3) 0.050(3) 0.129(5) 0.060(3) 0.050(3) 0.028(2)
C41 0.0327(16) 0.0268(15) 0.0356(17) 0.0155(13) 0.0199(14) 0.0154(13)
C42 0.0448(19) 0.0377(18) 0.0361(18) 0.0178(15) 0.0177(15) 0.0252(16)
C43 0.052(2) 0.0386(19) 0.0356(18) 0.0139(15) 0.0203(17) 0.0253(17)
C44 0.0336(16) 0.0293(16) 0.047(2) 0.0153(15) 0.0234(15) 0.0167(14)
C45 0.0394(19) 0.0411(19) 0.042(2) 0.0150(16) 0.0139(16) 0.0251(16)
C46 0.0429(19) 0.0383(18) 0.0350(18) 0.0121(15) 0.0160(15) 0.0244(16)
C47 0.084(3) 0.063(3) 0.058(3) 0.017(2) 0.041(3) 0.050(3)

loop_
_atom_type_symbol
_atom_type_description
_atom_type_scat_dispersion_real
_atom_type_scat_dispersion_imag
_atom_type_scat_source
C C 0.0033 0.0016 'International Tables Vol C Tables 4.2.6.8 and 6.1.1.4'
H H 0.0000 0.0000 'International Tables Vol C Tables 4.2.6.8 and 6.1.1.4'
N N 0.0061 0.0033 'International Tables Vol C Tables 4.2.6.8 and 6.1.1.4'
O O 0.0106 0.0060 'International Tables Vol C Tables 4.2.6.8 and 6.1.1.4'
Cl Cl 0.1484 0.1585 'International Tables Vol C Tables 4.2.6.8 and 6.1.1.4'
Mo Mo -1.6832 0.6857 'International Tables Vol C Tables 4.2.6.8 and 6.1.1.4'

loop_
_geom_angle_atom_site_label_1
_geom_angle_atom_site_label_2
_geom_angle_atom_site_label_3
_geom_angle
_geom_angle_site_symmetry_1
_geom_angle_site_symmetry_3
_geom_angle_publ_flag
N1 Mo1 O1 160.68(10) . . y
N1 Mo1 N3 92.69(11) . . y
O1 Mo1 N3 94.60(10) . . y
N1 Mo1 Mo2 91.77(7) . . y
O1 Mo1 Mo2 105.76(7) . . y
N3 Mo1 Mo2 92.36(7) . . y
N1 Mo1 O2 94.33(10) . . y
O1 Mo1 O2 74.15(9) . . y
N3 Mo1 O2 162.91(10) . . y
Mo2 Mo1 O2 102.96(6) . . y
N4 Mo2 O1 160.82(10) . 2_976 y
N4 Mo2 N2 92.38(11) . . y
O1 Mo2 N2 94.64(10) 2_976 . y
N4 Mo2 Mo1 91.77(7) . . y
O1 Mo2 Mo1 105.72(6) 2_976 . y
N2 Mo2 Mo1 92.45(7) . . y
N4 Mo2 O2 94.66(10) . 2_976 y
O1 Mo2 O2 74.07(9) 2_976 2_976 y
N2 Mo2 O2 162.85(10) . 2_976 y
Mo1 Mo2 O2 102.92(6) . 2_976 y
C10 N1 C11 118.1(3) . . ?
C10 N1 Mo1 119.3(2) . . ?
C11 N1 Mo1 122.5(2) . . ?
C10 N2 C21 118.3(3) . . ?
C10 N2 Mo2 118.0(2) . . ?
C21 N2 Mo2 123.2(2) . . ?
C30 N3 C31 118.2(3) . . ?
C30 N3 Mo1 117.6(2) . . ?
C31 N3 Mo1 123.6(2) . . ?
C30 N4 C41 118.1(3) . . ?
C30 N4 Mo2 119.4(2) . . ?
C41 N4 Mo2 122.3(2) . . ?
C14 O11 C17 117.0(3) . . ?
C44 O14 C47 118.1(3) . . ?
C1C O1 C1A 11.7(10) . . ?
C1C O1 C1B 21.0(6) . . ?
C1A O1 C1B 10.2(10) . . ?
C1C O1 Mo1 130.9(9) . . ?
C1A O1 Mo1 128.1(14) . . ?
C1B O1 Mo1 129.8(8) . . ?
C1C O1 Mo2 129.3(9) . 2_976 ?
C1A O1 Mo2 131.7(14) . 2_976 ?
C1B O1 Mo2 126.8(8) . 2_976 ?
Mo1 O1 Mo2 99.52(9) . 2_976 ?
C3B O2 C3A 15.9(7) . . ?
C3B O2 Mo1 125.7(5) . . ?
C3A O2 Mo1 121.0(5) . . ?
C3B O2 Mo2 128.5(6) . 2_976 ?
C3A O2 Mo2 120.4(5) . 2_976 ?
Mo1 O2 Mo2 97.81(9) . 2_976 ?
N1 C10 N2 118.5(3) . . ?
C16 C11 C12 118.3(3) . . ?
C16 C11 N1 123.4(3) . . ?
C12 C11 N1 118.3(3) . . ?
C13 C12 C11 120.3(3) . . ?
C14 C13 C12 120.9(3) . . ?
C13 C14 O11 115.5(3) . . ?
C13 C14 C15 119.6(3) . . ?
O11 C14 C15 124.9(3) . . ?
C14 C15 C16 119.5(3) . . ?
C11 C16 C15 121.4(3) . . ?
C26 C21 C22 117.7(3) . . ?
C26 C21 N2 123.4(3) . . ?
C22 C21 N2 118.8(3) . . ?
C23 C22 C21 121.1(3) . . ?
C24 C23 C22 120.6(3) . . ?
O12A C24 C23 112.7(19) . . ?
O12A C24 C25 127.3(19) . . ?
C23 C24 C25 119.5(3) . . ?
O12A C24 O12B 11(5) . . ?
C23 C24 O12B 117.0(8) . . ?
C25 C24 O12B 123.4(8) . . ?
C24 C25 C26 119.7(3) . . ?
C21 C26 C25 121.4(3) . . ?
C24 O12A C27A 112(3) . . ?
C24 O12B C27B 120.9(14) . . ?
N4 C30 N3 118.8(3) . . ?
C36 C31 C32 118.0(3) . . ?
C36 C31 N3 123.1(3) . . ?
C32 C31 N3 118.8(3) . . ?
C33 C32 C31 121.0(3) . . ?
C34 C33 C32 120.3(3) . . ?
O13 C34 C33 115.9(3) . . ?
O13 C34 C35 124.3(3) . . ?
C33 C34 C35 119.8(3) . . ?
C34 C35 C36 119.8(3) . . ?
C31 C36 C35 121.1(3) . . ?
C34 O13 C37 118.0(3) . . ?
C42 C41 C46 118.5(3) . . ?
C42 C41 N4 122.7(3) . . ?
C46 C41 N4 118.8(3) . . ?
C41 C42 C43 121.2(3) . . ?
C42 C43 C44 119.5(3) . . ?
O14 C44 C45 115.5(3) . . ?
O14 C44 C43 124.8(3) . . ?
C45 C44 C43 119.8(3) . . ?
C44 C45 C46 120.2(3) . . ?
C45 C46 C41 120.7(3) . . ?
O1 C1A C2A 109.6(9) . . ?
O1 C1B C2B 109.0(7) . . ?
O1 C1C C2C 119.3(12) . . ?
O2 C3A C4A 113.7(11) . . ?
O2 C3B C4B 111.8(11) . . ?
Cl1 C1S Cl2 98.6(9) . . ?
Cl2B C1SB Cl1B 119.5(19) . . ?
C1SC Cl1C Cl1C 134(3) . 2_:86 ?
Cl1C C1SC Cl2C 127(2) . . ?
C1SD Cl1D Cl2D 46.6(7) . . ?
Cl2D C1SD Cl1D 86.7(10) . . ?
C1SD Cl2D Cl1D 46.6(6) . . ?

loop_
_geom_bond_atom_site_label_1
_geom_bond_atom_site_label_2
_geom_bond_distance
_geom_bond_site_symmetry_2
_geom_bond_publ_flag
Mo1 N1 2.115(3) . y
Mo1 O1 2.122(2) . y
Mo1 N3 2.128(3) . y
Mo1 Mo2 2.1317(4) . y
Mo1 O2 2.149(2) . y
Mo2 N4 2.110(3) . y
Mo2 O1 2.124(2) 2_976 y
Mo2 N2 2.126(3) . y
Mo2 O2 2.151(2) 2_976 y
N1 C10 1.330(4) . ?
N1 C11 1.427(4) . ?
N2 C10 1.334(4) . ?
N2 C21 1.428(4) . ?
N3 C30 1.333(4) . ?
N3 C31 1.424(4) . ?
N4 C30 1.322(4) . ?
N4 C41 1.428(4) . ?
O11 C14 1.380(4) . ?
O11 C17 1.422(5) . ?
O14 C44 1.373(4) . ?
O14 C47 1.415(5) . ?
O1 C1C 1.417(9) . ?
O1 C1A 1.440(10) . ?
O1 C1B 1.460(8) . ?
O1 Mo2 2.124(2) 2_976 ?
O2 C3B 1.447(9) . ?
O2 C3A 1.451(7) . ?
O2 Mo2 2.151(2) 2_976 ?
C11 C16 1.384(5) . ?
C11 C12 1.400(5) . ?
C12 C13 1.382(5) . ?
C13 C14 1.378(5) . ?
C14 C15 1.387(5) . ?
C15 C16 1.392(5) . ?
C21 C26 1.386(5) . ?
C21 C22 1.396(5) . ?
C22 C23 1.382(5) . ?
C23 C24 1.379(5) . ?
C24 O12A 1.376(11) . ?
C24 C25 1.381(5) . ?
C24 O12B 1.384(7) . ?
C25 C26 1.399(5) . ?
O12A C27A 1.422(11) . ?
O12B C27B 1.425(8) . ?
C31 C36 1.386(5) . ?
C31 C32 1.403(5) . ?
C32 C33 1.387(5) . ?
C33 C34 1.380(5) . ?
C34 O13 1.378(4) . ?
C34 C35 1.387(5) . ?
C35 C36 1.398(5) . ?
O13 C37 1.418(5) . ?
C41 C42 1.382(5) . ?
C41 C46 1.389(5) . ?
C42 C43 1.390(5) . ?
C43 C44 1.390(5) . ?
C44 C45 1.376(5) . ?
C45 C46 1.388(5) . ?
C1A C2A 1.529(10) . ?
C1B C2B 1.541(9) . ?
C1C C2C 1.498(10) . ?
C3A C4A 1.494(11) . ?
C3B C4B 1.515(11) . ?
Cl1 C1S 1.802(15) . ?
C1S Cl2 1.806(16) . ?
Cl1B C1SB 1.809(15) . ?
C1SB Cl2B 1.798(16) . ?
Cl1C C1SC 1.779(15) . ?
Cl1C Cl1C 2.02(5) 2_:86 ?
C1SC Cl2C 1.817(16) . ?
Cl1D C1SD 1.797(16) . ?
Cl1D Cl2D 2.467(13) . ?
C1SD Cl2D 1.80(2) . ?
